data_4512933
loop_
_publ_author_name
'Titi, Hatem M.'
'Nandi, Goutam'
'Tripuramallu, Bharat Kumar'
'Goldberg, Israel'

_publ_section_title
;
 Exploring Supramolecular Self-Assembly of Tetraarylporphyrins by Halogen
 Interactions. 3. Tin(L)2(A2B2-Porphyrin) Arrays Supported by Concerted
 Halogen and Hydrogen Bonding
;
_journal_issue 6
_journal_name_full 'Crystal Growth &amp; Design'
_journal_page_first 3063
_journal_paper_doi 10.1021/acs.cgd.5b00543
_journal_volume 15
_journal_year 2015
_chemical_formula_moiety '2(C55 H32 I3 N11 O2 Sn), 2(C3 H7 N O), H2 O'
_chemical_formula_sum 'C116 H80 I6 N24 O7 Sn2'
_chemical_formula_weight 2920.83
_space_group_crystal_system monoclinic
_space_group_IT_number 13
_space_group_name_Hall '-P 2yc'
_space_group_name_H-M_alt 'P 1 2/c 1'
_symmetry_space_group_name_Hall '-P 2yc'
_symmetry_space_group_name_H-M 'P 1 2/c 1'
_atom_sites_solution_hydrogens mixed
_atom_sites_solution_primary direct
_atom_sites_solution_secondary difmap
_audit_creation_method SHELXL
_cell_angle_alpha 90
_cell_angle_beta 100.5860(15)
_cell_angle_gamma 90
_cell_formula_units_Z 2
_cell_length_a 29.1636(8)
_cell_length_b 9.5465(3)
_cell_length_c 21.3518(6)
_cell_measurement_reflns_used 11265
_cell_measurement_temperature 110(2)
_cell_measurement_theta_max 28.30
_cell_measurement_theta_min 1.94
_cell_volume 5843.4(3)
_computing_cell_refinement 'Saint, Bruker-AXS'
_computing_data_collection 'Apex2, Bruker-AXS'
_computing_data_reduction 'Saint, Bruker-AXS'
_computing_structure_refinement 'SHELXL-2014/7 (Sheldrick, 2015)'
_computing_structure_solution 'SHELXTL-2014 (Sheldrick, 2015)'
_diffrn_ambient_temperature 110(2)
_diffrn_detector_area_resol_mean 1.75
_diffrn_measured_fraction_theta_full 0.999
_diffrn_measured_fraction_theta_max 0.996
_diffrn_measurement_device_type 'ApexDuo, Bruker-AXS'
_diffrn_measurement_method '1 deg. \f and \w scans'
_diffrn_radiation_type MoK\a
_diffrn_radiation_wavelength 0.71073
_diffrn_reflns_av_R_equivalents 0.0475
_diffrn_reflns_av_unetI/netI 0.0660
_diffrn_reflns_laue_measured_fraction_full 0.999
_diffrn_reflns_laue_measured_fraction_max 0.996
_diffrn_reflns_limit_h_max 38
_diffrn_reflns_limit_h_min -37
_diffrn_reflns_limit_k_max 12
_diffrn_reflns_limit_k_min -8
_diffrn_reflns_limit_l_max 22
_diffrn_reflns_limit_l_min -28
_diffrn_reflns_number 54225
_diffrn_reflns_point_group_measured_fraction_full 0.999
_diffrn_reflns_point_group_measured_fraction_max 0.996
_diffrn_reflns_theta_full 25.242
_diffrn_reflns_theta_max 28.302
_diffrn_reflns_theta_min 1.941
_diffrn_source 'ImuS micro-focus'
_exptl_absorpt_coefficient_mu 2.077
_exptl_absorpt_correction_T_max 0.819
_exptl_absorpt_correction_T_min 0.575
_exptl_absorpt_correction_type multi-scan
_exptl_absorpt_process_details 'Sadabs, Bruker-AXS'
_exptl_crystal_colour red
_exptl_crystal_density_diffrn 1.660
_exptl_crystal_description plate
_exptl_crystal_F_000 2836
_exptl_crystal_size_max 0.300
_exptl_crystal_size_mid 0.300
_exptl_crystal_size_min 0.100
_platon_squeeze_details
;
 additional molecules of the DMF crystallization solvent.
;
_refine_diff_density_max 2.116
_refine_diff_density_min -1.424
_refine_diff_density_rms 0.175
_refine_ls_extinction_coef 0.00018(5)
_refine_ls_extinction_expression Fc^*^=kFc[1+0.001xFc^2^\l^3^/sin(2\q)]^-1/4^
_refine_ls_extinction_method 'SHELXL-2014/7 (Sheldrick 2014'
_refine_ls_goodness_of_fit_ref 1.093
_refine_ls_hydrogen_treatment constr
_refine_ls_matrix_type full
_refine_ls_number_parameters 711
_refine_ls_number_reflns 14491
_refine_ls_number_restraints 0
_refine_ls_restrained_S_all 1.093
_refine_ls_R_factor_all 0.0812
_refine_ls_R_factor_gt 0.0612
_refine_ls_shift/su_max 0.020
_refine_ls_shift/su_mean 0.000
_refine_ls_structure_factor_coef Fsqd
_refine_ls_weighting_details 'w=1/[\s^2^(Fo^2^)+(0.0463P)^2^+4.4816P] where P=(Fo^2^+2Fc^2^)/3'
_refine_ls_weighting_scheme calc
_refine_ls_wR_factor_gt 0.1346
_refine_ls_wR_factor_ref 0.1409
_reflns_Friedel_coverage 0.000
_reflns_number_gt 11265
_reflns_number_total 14491
_reflns_threshold_expression 'I > 2\s(I)'
_cod_data_source_file cg5b00543_si_001.cif
_cod_data_source_block ti72sq-3
_cod_depositor_comments 'Adding full bibliography for 4512931--4512939.cif.'
_cod_database_code 4512933
_shelx_shelxl_version_number 2014/7
_shelx_space_group_comment
;
The symmetry employed for this shelxl refinement is uniquely defined
by the following loop, which should always be used as a source of
symmetry information in preference to the above space-group names.
They are only intended as comments.
;
_shelx_estimated_absorpt_t_min 0.575
_shelx_estimated_absorpt_t_max 0.819

loop_
_space_group_symop_operation_xyz
'x, y, z'
'-x, y, -z+1/2'
'-x, -y, -z'
'x, -y, z-1/2'

loop_
_atom_site_label
_atom_site_type_symbol
_atom_site_fract_x
_atom_site_fract_y
_atom_site_fract_z
_atom_site_U_iso_or_equiv
_atom_site_adp_type
_atom_site_occupancy
_atom_site_site_symmetry_order
_atom_site_calc_flag
_atom_site_refinement_flags_posn
_atom_site_refinement_flags_adp
_atom_site_refinement_flags_occupancy
Sn Sn 0.71490(2) 0.45804(4) 0.38828(2) 0.00966(9) Uani 1 1 d . . .
C1 C 0.62135(18) 0.4247(6) 0.2622(2) 0.0107(11) Uani 1 1 d . . .
C2 C 0.66196(18) 0.3461(6) 0.2583(3) 0.0116(11) Uani 1 1 d . . .
C3 C 0.6683(2) 0.2578(6) 0.2067(3) 0.0158(12) Uani 1 1 d . . .
H3 H 0.6454 0.2372 0.1700 0.019 Uiso 1 1 calc R U .
C4 C 0.71272(19) 0.2086(6) 0.2191(3) 0.0154(12) Uani 1 1 d . . .
H4 H 0.7268 0.1488 0.1924 0.018 Uiso 1 1 calc R U .
C5 C 0.73468(19) 0.2638(6) 0.2802(2) 0.0128(11) Uani 1 1 d . . .
C6 C 0.7803(2) 0.2334(6) 0.3124(3) 0.0140(11) Uani 1 1 d . . .
C7 C 0.80039(19) 0.2777(6) 0.3743(3) 0.0140(11) Uani 1 1 d . . .
C8 C 0.8447(2) 0.2334(7) 0.4094(3) 0.0201(13) Uani 1 1 d . . .
H8 H 0.8654 0.1691 0.3952 0.024 Uiso 1 1 calc R U .
C9 C 0.8517(2) 0.2994(7) 0.4664(3) 0.0189(13) Uani 1 1 d . . .
H9 H 0.8782 0.2893 0.4994 0.023 Uiso 1 1 calc R U .
C10 C 0.81197(18) 0.3876(6) 0.4682(3) 0.0134(11) Uani 1 1 d . . .
C11 C 0.80558(19) 0.4786(6) 0.5176(3) 0.0134(11) Uani 1 1 d . . .
C12 C 0.76665(18) 0.5629(6) 0.5201(3) 0.0124(11) Uani 1 1 d . . .
C13 C 0.7613(2) 0.6593(6) 0.5704(3) 0.0172(12) Uani 1 1 d . . .
H13 H 0.7835 0.6770 0.6080 0.021 Uiso 1 1 calc R U .
C14 C 0.7194(2) 0.7188(6) 0.5541(3) 0.0168(12) Uani 1 1 d . . .
H14 H 0.7062 0.7847 0.5790 0.020 Uiso 1 1 calc R U .
C15 C 0.69766(19) 0.6669(6) 0.4929(3) 0.0130(11) Uani 1 1 d . . .
C16 C 0.65325(19) 0.7025(6) 0.4593(3) 0.0121(11) Uani 1 1 d . . .
C17 C 0.63132(18) 0.6485(5) 0.3992(2) 0.0103(10) Uani 1 1 d . . .
C18 C 0.58527(19) 0.6857(6) 0.3656(3) 0.0130(11) Uani 1 1 d . . .
H18 H 0.5648 0.7526 0.3787 0.016 Uiso 1 1 calc R U .
C19 C 0.57679(19) 0.6077(6) 0.3122(3) 0.0134(11) Uani 1 1 d . . .
H19 H 0.5491 0.6101 0.2808 0.016 Uiso 1 1 calc R U .
C20 C 0.61659(19) 0.5204(6) 0.3104(2) 0.0120(11) Uani 1 1 d . . .
N21 N 0.72727(16) 0.5714(5) 0.4743(2) 0.0130(10) Uani 1 1 d . . .
N22 N 0.78107(15) 0.3690(5) 0.4113(2) 0.0124(9) Uani 1 1 d . . .
N23 N 0.64932(15) 0.5494(5) 0.3641(2) 0.0122(9) Uani 1 1 d . . .
N24 N 0.70219(15) 0.3459(5) 0.3031(2) 0.0107(9) Uani 1 1 d . . .
C25 C 0.57977(18) 0.4040(6) 0.2108(2) 0.0114(11) Uani 1 1 d . . .
C26 C 0.5524(2) 0.2857(6) 0.2112(3) 0.0184(12) Uani 1 1 d . . .
H26 H 0.5619 0.2146 0.2419 0.022 Uiso 1 1 calc R U .
C27 C 0.5115(2) 0.2692(6) 0.1677(3) 0.0167(12) Uani 1 1 d . . .
H27 H 0.4923 0.1895 0.1697 0.020 Uiso 1 1 calc R U .
C28 C 0.49875(18) 0.3693(6) 0.1213(3) 0.0131(11) Uani 1 1 d . . .
C29 C 0.5252(2) 0.4874(6) 0.1187(3) 0.0171(12) Uani 1 1 d . . .
H29 H 0.5159 0.5562 0.0867 0.021 Uiso 1 1 calc R U .
C30 C 0.5663(2) 0.5051(6) 0.1636(3) 0.0184(12) Uani 1 1 d . . .
H30 H 0.5850 0.5860 0.1621 0.022 Uiso 1 1 calc R U .
I31 I 0.43601(2) 0.34096(4) 0.05613(2) 0.02363(11) Uani 1 1 d . . .
C32 C 0.8111(2) 0.1565(7) 0.2757(3) 0.0176(12) Uani 1 1 d . . .
C33 C 0.8272(2) 0.2270(8) 0.2273(3) 0.0289(15) Uani 1 1 d . . .
H33 H 0.8183 0.3217 0.2185 0.035 Uiso 1 1 calc R U .
C34 C 0.8563(2) 0.1609(8) 0.1915(3) 0.0317(17) Uani 1 1 d . . .
H34 H 0.8664 0.2098 0.1577 0.038 Uiso 1 1 calc R U .
C35 C 0.8705(2) 0.0257(8) 0.2049(3) 0.0273(15) Uani 1 1 d . . .
C36 C 0.8555(2) -0.0449(7) 0.2535(3) 0.0244(14) Uani 1 1 d . . .
H36 H 0.8653 -0.1386 0.2630 0.029 Uiso 1 1 calc R U .
C37 C 0.8260(2) 0.0198(6) 0.2890(3) 0.0196(13) Uani 1 1 d . . .
H37 H 0.8159 -0.0300 0.3226 0.024 Uiso 1 1 calc R U .
I38 I 0.91582(2) -0.06734(7) 0.15115(3) 0.04151(18) Uani 0.8 1 d . . P
C39 C 0.8465(2) 0.4898(6) 0.5724(3) 0.0173(12) Uani 1 1 d . . .
C40 C 0.8433(2) 0.4421(7) 0.6332(3) 0.0201(13) Uani 1 1 d . . .
H40 H 0.8150 0.4031 0.6412 0.024 Uiso 1 1 calc R U .
C41 C 0.8817(2) 0.4522(8) 0.6816(3) 0.0313(16) Uani 1 1 d . . .
H41 H 0.8793 0.4210 0.7231 0.038 Uiso 1 1 calc R U .
N42 N 0.9226(2) 0.5054(9) 0.6712(3) 0.0486(19) Uani 1 1 d . . .
C43 C 0.9249(2) 0.5532(9) 0.6133(4) 0.040(2) Uani 1 1 d . . .
H43 H 0.9533 0.5936 0.6065 0.048 Uiso 1 1 calc R U .
C44 C 0.8880(2) 0.5468(8) 0.5627(3) 0.0283(15) Uani 1 1 d . . .
H44 H 0.8911 0.5811 0.5220 0.034 Uiso 1 1 calc R U .
I45 I 0.98435(5) 0.4811(2) 0.73889(7) 0.0568(5) Uani 0.35 1 d . . P
C46 C 0.62560(19) 0.8029(6) 0.4914(3) 0.0135(11) Uani 1 1 d . . .
C47 C 0.5833(2) 0.7614(6) 0.5063(3) 0.0148(11) Uani 1 1 d . . .
H47 H 0.5716 0.6701 0.4952 0.018 Uiso 1 1 calc R U .
C48 C 0.5576(2) 0.8537(7) 0.5377(3) 0.0187(13) Uani 1 1 d . . .
H48 H 0.5281 0.8262 0.5464 0.022 Uiso 1 1 calc R U .
C49 C 0.57513(19) 0.9833(6) 0.5558(3) 0.0144(11) Uani 1 1 d . . .
C50 C 0.6167(2) 1.0258(6) 0.5423(3) 0.0197(13) Uani 1 1 d . . .
H50 H 0.6285 1.1162 0.5553 0.024 Uiso 1 1 calc R U .
C51 C 0.6423(2) 0.9374(6) 0.5095(3) 0.0159(12) Uani 1 1 d . . .
H51 H 0.6711 0.9685 0.4995 0.019 Uiso 1 1 calc R U .
I52 I 0.53759(2) 1.10749(5) 0.60927(2) 0.02139(12) Uani 0.85 1 d . . P
O53 O 0.68461(13) 0.2953(4) 0.43335(18) 0.0138(8) Uani 1 1 d . . .
N54 N 0.71123(16) 0.2380(5) 0.4860(2) 0.0155(10) Uani 1 1 d . . .
N55 N 0.74109(18) 0.1316(5) 0.4795(3) 0.0214(11) Uani 1 1 d . . .
N56 N 0.76006(18) 0.0901(6) 0.5380(3) 0.0265(13) Uani 1 1 d . . .
C57 C 0.7426(2) 0.1704(7) 0.5806(3) 0.0254(14) Uani 1 1 d . . .
C58 C 0.7105(2) 0.2676(6) 0.5480(3) 0.0176(12) Uani 1 1 d . . .
C59 C 0.6859(2) 0.3639(7) 0.5779(3) 0.0274(15) Uani 1 1 d . . .
H59 H 0.6639 0.4273 0.5551 0.033 Uiso 1 1 calc R U .
C60 C 0.6966(3) 0.3593(9) 0.6449(4) 0.042(2) Uani 1 1 d . . .
H60 H 0.6817 0.4235 0.6686 0.051 Uiso 1 1 calc R U .
C61 C 0.7282(3) 0.2638(9) 0.6773(3) 0.041(2) Uani 1 1 d . . .
H61 H 0.7339 0.2644 0.7226 0.049 Uiso 1 1 calc R U .
C62 C 0.7513(3) 0.1699(9) 0.6471(3) 0.0371(19) Uani 1 1 d . . .
H62 H 0.7728 0.1057 0.6704 0.045 Uiso 1 1 calc R U .
O63 O 0.73912(13) 0.6291(4) 0.34186(18) 0.0145(8) Uani 1 1 d . . .
N64 N 0.78591(16) 0.6483(5) 0.3502(2) 0.0151(10) Uani 1 1 d . . .
N65 N 0.81069(19) 0.5828(6) 0.3118(3) 0.0238(12) Uani 1 1 d . . .
N66 N 0.85518(19) 0.6205(6) 0.3302(3) 0.0281(13) Uani 1 1 d . . .
C67 C 0.8576(2) 0.7117(7) 0.3805(3) 0.0230(13) Uani 1 1 d . . .
C68 C 0.8130(2) 0.7310(6) 0.3945(3) 0.0169(12) Uani 1 1 d . . .
C69 C 0.8029(2) 0.8223(6) 0.4417(3) 0.0191(13) Uani 1 1 d . . .
H69 H 0.7723 0.8353 0.4498 0.023 Uiso 1 1 calc R U .
C70 C 0.8413(3) 0.8917(7) 0.4755(3) 0.0297(16) Uani 1 1 d . . .
H70 H 0.8370 0.9541 0.5086 0.036 Uiso 1 1 calc R U .
C71 C 0.8874(2) 0.8724(8) 0.4623(4) 0.0324(17) Uani 1 1 d . . .
H71 H 0.9126 0.9226 0.4869 0.039 Uiso 1 1 calc R U .
C72 C 0.8963(2) 0.7840(7) 0.4152(3) 0.0252(14) Uani 1 1 d . . .
H72 H 0.9269 0.7721 0.4065 0.030 Uiso 1 1 calc R U .
O73 O 0.57175(15) 1.0260(5) 0.3144(2) 0.0277(10) Uani 1 1 d . . .
C74 C 0.6138(2) 1.0261(6) 0.3371(3) 0.0200(13) Uani 1 1 d . . .
H74 H 0.6237 1.0773 0.3753 0.024 Uiso 1 1 calc R U .
N75 N 0.64653(18) 0.9596(6) 0.3120(3) 0.0227(11) Uani 1 1 d . . .
C76 C 0.6354(3) 0.8820(8) 0.2536(3) 0.0349(17) Uani 1 1 d . . .
H76A H 0.6016 0.8840 0.2382 0.052 Uiso 1 1 calc R U .
H76B H 0.6457 0.7847 0.2611 0.052 Uiso 1 1 calc R U .
H76C H 0.6513 0.9242 0.2216 0.052 Uiso 1 1 calc R U .
C77 C 0.6946(2) 0.9590(8) 0.3443(4) 0.0349(18) Uani 1 1 d . . .
H77A H 0.6987 1.0267 0.3794 0.052 Uiso 1 1 calc R U .
H77B H 0.7148 0.9848 0.3141 0.052 Uiso 1 1 calc R U .
H77C H 0.7030 0.8652 0.3612 0.052 Uiso 1 1 calc R U .
O78 O 0.5000 0.8418(8) 0.2500 0.0386(18) Uani 1 2 d S T P
H78 H 0.5224 0.9001 0.2702 0.046 Uiso 1 1 d . U .

loop_
_atom_site_aniso_label
_atom_site_aniso_U_11
_atom_site_aniso_U_22
_atom_site_aniso_U_33
_atom_site_aniso_U_23
_atom_site_aniso_U_13
_atom_site_aniso_U_12
Sn 0.00999(17) 0.01077(18) 0.00681(17) 0.00030(14) -0.00215(12) -0.00020(14)
C1 0.009(2) 0.010(3) 0.010(2) 0.001(2) -0.0040(19) 0.002(2)
C2 0.013(3) 0.009(3) 0.012(3) 0.007(2) -0.001(2) 0.001(2)
C3 0.018(3) 0.018(3) 0.010(3) 0.001(2) 0.000(2) 0.000(2)
C4 0.016(3) 0.019(3) 0.010(3) 0.001(2) 0.000(2) -0.001(2)
C5 0.020(3) 0.010(3) 0.009(2) 0.001(2) 0.002(2) 0.001(2)
C6 0.021(3) 0.009(3) 0.013(3) 0.006(2) 0.006(2) -0.001(2)
C7 0.012(3) 0.014(3) 0.014(3) 0.003(2) -0.004(2) 0.000(2)
C8 0.015(3) 0.020(3) 0.024(3) -0.001(3) -0.001(2) 0.001(2)
C9 0.015(3) 0.025(3) 0.014(3) -0.002(2) -0.002(2) 0.001(2)
C10 0.009(2) 0.013(3) 0.016(3) 0.005(2) -0.006(2) -0.002(2)
C11 0.014(3) 0.016(3) 0.009(2) 0.003(2) 0.000(2) -0.003(2)
C12 0.011(3) 0.015(3) 0.010(2) 0.000(2) 0.001(2) -0.002(2)
C13 0.017(3) 0.021(3) 0.011(3) 0.001(2) -0.003(2) -0.005(2)
C14 0.016(3) 0.018(3) 0.014(3) -0.003(2) -0.001(2) -0.001(2)
C15 0.012(3) 0.014(3) 0.013(3) 0.001(2) 0.002(2) -0.004(2)
C16 0.015(3) 0.007(3) 0.012(3) -0.001(2) 0.000(2) 0.001(2)
C17 0.016(3) 0.006(2) 0.008(2) -0.001(2) -0.001(2) -0.004(2)
C18 0.016(3) 0.009(3) 0.014(3) 0.000(2) 0.003(2) 0.003(2)
C19 0.012(3) 0.015(3) 0.012(3) 0.003(2) 0.001(2) 0.002(2)
C20 0.015(3) 0.011(3) 0.009(2) 0.001(2) 0.001(2) -0.001(2)
N21 0.015(2) 0.016(2) 0.007(2) 0.0007(18) -0.0010(17) -0.0040(19)
N22 0.012(2) 0.015(2) 0.009(2) -0.0003(19) -0.0020(17) -0.0018(18)
N23 0.011(2) 0.013(2) 0.012(2) -0.0004(19) 0.0011(17) 0.0008(18)
N24 0.012(2) 0.013(2) 0.006(2) 0.0000(18) -0.0013(16) 0.0002(18)
C25 0.010(2) 0.014(3) 0.009(2) -0.005(2) 0.0004(19) 0.004(2)
C26 0.022(3) 0.014(3) 0.017(3) 0.004(2) -0.002(2) -0.001(2)
C27 0.020(3) 0.014(3) 0.014(3) 0.000(2) -0.001(2) -0.007(2)
C28 0.011(3) 0.015(3) 0.011(3) -0.010(2) -0.005(2) 0.001(2)
C29 0.022(3) 0.010(3) 0.016(3) 0.002(2) -0.006(2) 0.003(2)
C30 0.020(3) 0.011(3) 0.021(3) 0.002(2) -0.008(2) -0.002(2)
I31 0.0179(2) 0.0214(2) 0.0261(2) -0.00868(17) -0.01019(15) 0.00358(16)
C32 0.015(3) 0.024(3) 0.013(3) 0.002(2) 0.001(2) 0.000(2)
C33 0.033(4) 0.031(4) 0.025(3) 0.013(3) 0.010(3) 0.010(3)
C34 0.034(4) 0.036(4) 0.030(4) 0.018(3) 0.017(3) 0.013(3)
C35 0.021(3) 0.034(4) 0.028(3) -0.003(3) 0.008(3) 0.007(3)
C36 0.030(3) 0.016(3) 0.028(3) 0.003(3) 0.004(3) 0.004(3)
C37 0.027(3) 0.016(3) 0.016(3) 0.002(2) 0.003(2) -0.002(2)
I38 0.0401(4) 0.0410(4) 0.0511(4) 0.0022(3) 0.0284(3) 0.0143(3)
C39 0.015(3) 0.020(3) 0.014(3) -0.001(2) -0.003(2) 0.002(2)
C40 0.020(3) 0.023(3) 0.014(3) 0.001(2) -0.005(2) 0.003(2)
C41 0.026(4) 0.051(5) 0.013(3) -0.002(3) -0.009(3) 0.003(3)
N42 0.024(3) 0.081(6) 0.032(4) -0.003(4) -0.017(3) 0.001(3)
C43 0.017(3) 0.068(6) 0.033(4) -0.006(4) -0.002(3) -0.014(4)
C44 0.016(3) 0.040(4) 0.026(3) 0.000(3) -0.004(3) -0.008(3)
I45 0.0255(7) 0.1075(16) 0.0279(8) 0.0102(8) -0.0204(6) -0.0047(8)
C46 0.016(3) 0.014(3) 0.010(3) 0.002(2) 0.000(2) 0.001(2)
C47 0.022(3) 0.011(3) 0.013(3) -0.002(2) 0.006(2) -0.007(2)
C48 0.016(3) 0.023(3) 0.018(3) -0.002(3) 0.006(2) -0.008(2)
C49 0.011(3) 0.020(3) 0.013(3) -0.005(2) 0.004(2) 0.002(2)
C50 0.024(3) 0.014(3) 0.021(3) -0.004(3) 0.004(2) -0.001(2)
C51 0.016(3) 0.012(3) 0.021(3) 0.003(2) 0.006(2) -0.002(2)
I52 0.0229(2) 0.0214(3) 0.0206(2) -0.0051(2) 0.00596(18) 0.00293(19)
O53 0.0104(18) 0.017(2) 0.0123(19) 0.0063(16) -0.0031(14) -0.0010(15)
N54 0.014(2) 0.015(3) 0.015(2) 0.003(2) -0.0029(18) -0.0035(19)
N55 0.022(3) 0.014(3) 0.028(3) 0.001(2) 0.003(2) -0.001(2)
N56 0.018(3) 0.031(3) 0.030(3) 0.010(3) 0.005(2) 0.002(2)
C57 0.025(3) 0.025(4) 0.026(3) 0.010(3) 0.001(3) -0.005(3)
C58 0.016(3) 0.017(3) 0.021(3) -0.003(2) 0.005(2) -0.010(2)
C59 0.038(4) 0.021(3) 0.027(3) -0.008(3) 0.014(3) -0.012(3)
C60 0.058(5) 0.046(5) 0.030(4) -0.020(4) 0.028(4) -0.032(4)
C61 0.048(5) 0.059(6) 0.014(3) 0.006(4) 0.000(3) -0.032(4)
C62 0.031(4) 0.054(5) 0.023(4) 0.015(4) -0.004(3) -0.020(4)
O63 0.0144(19) 0.018(2) 0.0110(18) 0.0052(16) 0.0012(15) -0.0010(16)
N64 0.014(2) 0.018(3) 0.013(2) 0.001(2) 0.0024(18) -0.0010(19)
N65 0.026(3) 0.023(3) 0.025(3) 0.002(2) 0.013(2) -0.005(2)
N66 0.027(3) 0.025(3) 0.035(3) 0.004(3) 0.012(2) 0.000(2)
C67 0.025(3) 0.018(3) 0.026(3) 0.007(3) 0.005(3) -0.002(3)
C68 0.017(3) 0.014(3) 0.018(3) 0.000(2) -0.002(2) -0.002(2)
C69 0.026(3) 0.012(3) 0.019(3) 0.000(2) 0.005(2) 0.004(2)
C70 0.046(4) 0.019(3) 0.023(3) 0.001(3) 0.006(3) -0.011(3)
C71 0.022(3) 0.030(4) 0.040(4) 0.007(3) -0.008(3) -0.013(3)
C72 0.017(3) 0.024(4) 0.034(4) 0.006(3) 0.005(3) -0.003(3)
O73 0.024(2) 0.027(3) 0.031(3) 0.003(2) 0.0022(19) 0.005(2)
C74 0.025(3) 0.016(3) 0.018(3) 0.001(2) 0.001(2) -0.002(2)
N75 0.022(3) 0.018(3) 0.027(3) -0.001(2) 0.002(2) -0.005(2)
C76 0.038(4) 0.040(4) 0.028(4) -0.012(3) 0.012(3) -0.017(3)
C77 0.024(3) 0.023(4) 0.054(5) 0.014(4) -0.002(3) -0.005(3)
O78 0.026(4) 0.050(5) 0.037(4) 0.000 -0.001(3) 0.000

loop_
_atom_type_symbol
_atom_type_description
_atom_type_scat_dispersion_real
_atom_type_scat_dispersion_imag
_atom_type_scat_source
C C 0.0033 0.0016 'International Tables Vol C Tables 4.2.6.8 and 6.1.1.4'
H H 0.0000 0.0000 'International Tables Vol C Tables 4.2.6.8 and 6.1.1.4'
N N 0.0061 0.0033 'International Tables Vol C Tables 4.2.6.8 and 6.1.1.4'
O O 0.0106 0.0060 'International Tables Vol C Tables 4.2.6.8 and 6.1.1.4'
Sn Sn -0.6537 1.4246 'International Tables Vol C Tables 4.2.6.8 and 6.1.1.4'
I I -0.4742 1.8119 'International Tables Vol C Tables 4.2.6.8 and 6.1.1.4'

loop_
_geom_angle_atom_site_label_1
_geom_angle_atom_site_label_2
_geom_angle_atom_site_label_3
_geom_angle
_geom_angle_site_symmetry_1
N23 Sn N22 178.92(19) .
N23 Sn N24 89.48(17) .
N22 Sn N24 90.27(17) .
N23 Sn O63 86.00(17) .
N22 Sn O63 92.95(16) .
N24 Sn O63 90.50(16) .
N23 Sn N21 90.19(18) .
N22 Sn N21 90.06(18) .
N24 Sn N21 179.64(18) .
O63 Sn N21 89.63(16) .
N23 Sn O53 88.80(16) .
N22 Sn O53 92.25(16) .
N24 Sn O53 89.87(16) .
O63 Sn O53 174.79(15) .
N21 Sn O53 89.97(16) .
C20 C1 C2 125.7(5) .
C20 C1 C25 116.7(5) .
C2 C1 C25 117.5(5) .
N24 C2 C1 125.3(5) .
N24 C2 C3 108.8(5) .
C1 C2 C3 125.8(5) .
C4 C3 C2 107.9(5) .
C3 C4 C5 107.4(5) .
N24 C5 C6 126.0(5) .
N24 C5 C4 107.9(5) .
C6 C5 C4 126.0(5) .
C7 C6 C5 126.0(5) .
C7 C6 C32 117.1(5) .
C5 C6 C32 116.7(5) .
N22 C7 C6 126.2(5) .
N22 C7 C8 108.2(5) .
C6 C7 C8 125.6(5) .
C9 C8 C7 107.9(5) .
C8 C9 C10 107.9(5) .
N22 C10 C11 125.7(5) .
N22 C10 C9 107.4(5) .
C11 C10 C9 126.9(5) .
C12 C11 C10 127.1(5) .
C12 C11 C39 117.3(5) .
C10 C11 C39 115.5(5) .
N21 C12 C11 126.0(5) .
N21 C12 C13 107.6(5) .
C11 C12 C13 126.4(5) .
C14 C13 C12 107.2(5) .
C13 C14 C15 108.8(5) .
N21 C15 C16 126.0(5) .
N21 C15 C14 107.3(5) .
C16 C15 C14 126.6(5) .
C15 C16 C17 126.4(5) .
C15 C16 C46 116.5(5) .
C17 C16 C46 117.1(5) .
N23 C17 C16 126.2(5) .
N23 C17 C18 108.2(4) .
C16 C17 C18 125.6(5) .
C19 C18 C17 107.1(5) .
C18 C19 C20 108.6(5) .
N23 C20 C1 126.5(5) .
N23 C20 C19 107.5(5) .
C1 C20 C19 126.0(5) .
C15 N21 C12 109.0(4) .
C15 N21 Sn 125.5(4) .
C12 N21 Sn 125.5(4) .
C7 N22 C10 108.6(5) .
C7 N22 Sn 125.9(3) .
C10 N22 Sn 125.5(4) .
C17 N23 C20 108.5(4) .
C17 N23 Sn 125.5(4) .
C20 N23 Sn 125.9(4) .
C2 N24 C5 107.9(4) .
C2 N24 Sn 126.9(4) .
C5 N24 Sn 125.1(3) .
C26 C25 C30 118.7(5) .
C26 C25 C1 119.8(5) .
C30 C25 C1 121.4(5) .
C27 C26 C25 121.2(5) .
C28 C27 C26 119.4(5) .
C29 C28 C27 121.3(5) .
C29 C28 I31 120.4(4) .
C27 C28 I31 118.3(4) .
C28 C29 C30 119.1(5) .
C25 C30 C29 120.2(5) .
C33 C32 C37 118.3(6) .
C33 C32 C6 118.2(6) .
C37 C32 C6 123.5(5) .
C32 C33 C34 120.9(6) .
C35 C34 C33 120.2(6) .
C34 C35 C36 119.6(6) .
C34 C35 I38 118.7(5) .
C36 C35 I38 121.7(5) .
C35 C36 C37 120.6(6) .
C36 C37 C32 120.5(6) .
C44 C39 C40 118.7(5) .
C44 C39 C11 120.1(5) .
C40 C39 C11 121.2(5) .
C41 C40 C39 119.4(6) .
N42 C41 C40 121.4(6) .
C43 N42 C41 118.5(6) .
C43 N42 I45 119.6(5) .
C41 N42 I45 121.0(5) .
N42 C43 C44 123.2(7) .
C43 C44 C39 118.7(7) .
I45 I45 N42 165.2(3) 2_756
C47 C46 C51 118.5(5) .
C47 C46 C16 119.9(5) .
C51 C46 C16 121.5(5) .
C46 C47 C48 120.3(5) .
C49 C48 C47 120.0(5) .
C50 C49 C48 120.8(5) .
C50 C49 I52 121.6(4) .
C48 C49 I52 117.5(4) .
C49 C50 C51 120.3(6) .
C50 C51 C46 120.1(5) .
N54 O53 Sn 116.8(3) .
C58 N54 N55 112.4(5) .
C58 N54 O53 127.9(5) .
N55 N54 O53 119.6(5) .
N56 N55 N54 106.8(5) .
N55 N56 C57 108.5(5) .
N56 C57 C62 131.1(7) .
N56 C57 C58 109.8(6) .
C62 C57 C58 119.1(7) .
N54 C58 C59 133.4(6) .
N54 C58 C57 102.5(5) .
C59 C58 C57 124.1(6) .
C58 C59 C60 114.2(7) .
C61 C60 C59 122.0(8) .
C62 C61 C60 122.7(7) .
C61 C62 C57 117.9(7) .
N64 O63 Sn 117.5(3) .
N65 N64 O63 119.8(4) .
N65 N64 C68 112.6(5) .
O63 N64 C68 127.5(5) .
N66 N65 N64 107.3(5) .
N65 N66 C67 108.0(5) .
N66 C67 C68 109.6(5) .
N66 C67 C72 129.9(6) .
C68 C67 C72 120.5(6) .
N64 C68 C67 102.5(5) .
N64 C68 C69 133.3(6) .
C67 C68 C69 124.1(6) .
C70 C69 C68 114.6(6) .
C69 C70 C71 122.2(7) .
C72 C71 C70 122.2(6) .
C71 C72 C67 116.4(6) .
O73 C74 N75 125.1(6) .
C74 N75 C76 121.9(5) .
C74 N75 C77 120.9(6) .
C76 N75 C77 117.2(6) .

loop_
_geom_bond_atom_site_label_1
_geom_bond_atom_site_label_2
_geom_bond_distance
_geom_bond_site_symmetry_2
Sn N23 2.079(4) .
Sn N22 2.083(5) .
Sn N24 2.085(4) .
Sn O63 2.099(4) .
Sn N21 2.106(5) .
Sn O53 2.105(4) .
C1 C20 1.403(8) .
C1 C2 1.417(7) .
C1 C25 1.491(7) .
C2 N24 1.370(6) .
C2 C3 1.427(8) .
C3 C4 1.358(8) .
C4 C5 1.443(7) .
C5 N24 1.386(7) .
C5 C6 1.412(8) .
C6 C7 1.407(8) .
C6 C32 1.490(8) .
C7 N22 1.366(7) .
C7 C8 1.433(8) .
C8 C9 1.351(8) .
C9 C10 1.438(8) .
C10 N22 1.384(7) .
C10 C11 1.406(8) .
C11 C12 1.401(8) .
C11 C39 1.513(7) .
C12 N21 1.367(7) .
C12 C13 1.444(8) .
C13 C14 1.333(8) .
C14 C15 1.432(7) .
C15 N21 1.364(7) .
C15 C16 1.402(7) .
C16 C17 1.422(7) .
C16 C46 1.497(8) .
C17 N23 1.370(7) .
C17 C18 1.446(7) .
C18 C19 1.346(8) .
C19 C20 1.435(8) .
C20 N23 1.378(7) .
C25 C26 1.384(8) .
C25 C30 1.399(8) .
C26 C27 1.378(8) .
C27 C28 1.377(8) .
C28 C29 1.374(8) .
C28 I31 2.103(5) .
C29 C30 1.400(8) .
C32 C33 1.385(9) .
C32 C37 1.389(9) .
C33 C34 1.393(9) .
C34 C35 1.369(10) .
C35 C36 1.375(9) .
C35 I38 2.101(6) .
C36 C37 1.390(9) .
C39 C44 1.377(9) .
C39 C40 1.394(8) .
C40 C41 1.382(8) .
C41 N42 1.353(10) .
N42 C43 1.330(10) .
N42 I45 2.104(6) .
C43 C44 1.379(9) .
I45 I45 0.948(3) 2_756
C46 C47 1.388(8) .
C46 C51 1.403(8) .
C47 C48 1.403(8) .
C48 C49 1.366(8) .
C49 C50 1.360(8) .
C49 I52 2.090(5) .
C50 C51 1.397(8) .
O53 N54 1.359(6) .
N54 C58 1.357(7) .
N54 N55 1.362(7) .
N55 N56 1.332(7) .
N56 C57 1.358(9) .
C57 C62 1.395(9) .
C57 C58 1.408(9) .
C58 C59 1.391(9) .
C59 C60 1.407(10) .
C60 C61 1.388(12) .
C61 C62 1.355(12) .
O63 N64 1.356(6) .
N64 N65 1.344(7) .
N64 C68 1.367(7) .
N65 N66 1.334(8) .
N66 C67 1.375(9) .
C67 C68 1.400(9) .
C67 C72 1.412(9) .
C68 C69 1.403(8) .
C69 C70 1.384(9) .
C70 C71 1.435(10) .
C71 C72 1.373(10) .
O73 C74 1.232(7) .
C74 N75 1.338(8) .
N75 C76 1.436(8) .
N75 C77 1.444(8) .

loop_
_platon_squeeze_void_nr
_platon_squeeze_void_average_x
_platon_squeeze_void_average_y
_platon_squeeze_void_average_z
_platon_squeeze_void_volume
_platon_squeeze_void_count_electrons
_platon_squeeze_void_content
1 0.000 -0.019 -0.012 710 323 ' '
